data_8106417
loop_
_publ_author_name
'El-Hiti, Gamal A.'
'Abdel-Wahab, Bakr F.'
'Hegazy, Amany S.'
'Alamri, Mesfer'
'Kariuki, Benson M.'

_publ_section_title
;
 Crystal structure of
 2-((3-(5-methyl-1-phenyl-1H-1,2,3-triazol-4-yl)-1-phenyl-1H-pyrazol-4-yl)methylene)-1H-indene-1,3(2H)-dione,
 C28H19N5O2
;
_journal_issue 1
_journal_name_full 'Zeitschrift f\"ur Kristallographie - New Crystal Structures'
_journal_page_first 19
_journal_page_last 20
_journal_paper_doi 10.1515/ncrs-2016-0108
_journal_volume 232
_journal_year 2017
_chemical_formula_moiety 'C28 H19 N5 O2'
_chemical_formula_sum 'C28 H19 N5 O2'
_chemical_formula_weight 457.48
_space_group_crystal_system monoclinic
_space_group_IT_number 9
_space_group_name_Hall 'C -2yc'
_space_group_name_H-M_alt 'C 1 c 1'
_atom_sites_solution_hydrogens geom
_cell_angle_alpha 90
_cell_angle_beta 91.782(6)
_cell_angle_gamma 90
_cell_formula_units_Z 4
_cell_length_a 13.9896(9)
_cell_length_b 21.9561(14)
_cell_length_c 7.1643(5)
_cell_measurement_reflns_used 2763
_cell_measurement_temperature 150(2)
_cell_measurement_theta_max 28.9910
_cell_measurement_theta_min 3.6950
_cell_volume 2199.5(3)
_computing_cell_refinement 'CrysAlis PRO [10]'
_computing_data_collection 'CrysAlis PRO [10]'
_computing_data_reduction 'CrysAlis PRO [10]'
_computing_molecular_graphics 'ORTEP-3 for Windows [12]'
_computing_publication_material 'WinGX [12] and CHEMDRAW Ultra [13]'
_computing_structure_refinement 'SHELXS2013 [11]'
_computing_structure_solution 'SHELXS2013 [11]'
_diffrn_ambient_temperature 150(2)
_diffrn_measured_fraction_theta_full 0.998
_diffrn_measured_fraction_theta_max 0.877
_diffrn_measurement_device_type 'SuperNova, Dual, Cu at zero, Atlas'
_diffrn_measurement_method '\w scans'
_diffrn_radiation_type MoK\a
_diffrn_radiation_wavelength 0.71073
_diffrn_reflns_av_R_equivalents 0.0656
_diffrn_reflns_av_unetI/netI 0.0849
_diffrn_reflns_Laue_measured_fraction_full 0.998
_diffrn_reflns_Laue_measured_fraction_max 0.877
_diffrn_reflns_limit_h_max 19
_diffrn_reflns_limit_h_min -19
_diffrn_reflns_limit_k_max 30
_diffrn_reflns_limit_k_min -30
_diffrn_reflns_limit_l_max 8
_diffrn_reflns_limit_l_min -9
_diffrn_reflns_number 10805
_diffrn_reflns_point_group_measured_fraction_full 0.903
_diffrn_reflns_point_group_measured_fraction_max 0.744
_diffrn_reflns_theta_full 25.242
_diffrn_reflns_theta_max 29.933
_diffrn_reflns_theta_min 3.367
_diffrn_standards_decay_% 0
_diffrn_standards_interval_count 0
_diffrn_standards_interval_time 0
_diffrn_standards_number 0
_exptl_absorpt_coefficient_mu 0.090
_exptl_absorpt_correction_T_max 0.998
_exptl_absorpt_correction_T_min 0.993
_exptl_absorpt_correction_type gaussian
_exptl_absorpt_process_details
;
CrysAlisPro 1.171.38.41g (Rigaku Oxford Diffraction, 2015)
Numerical absorption correction based on gaussian integration over
			a multifaceted crystal model
Empirical absorption correction using spherical harmonics,
 implemented in SCALE3 ABSPACK scaling algorithm.
;
_exptl_crystal_colour orange
_exptl_crystal_density_diffrn 1.382
_exptl_crystal_description block
_exptl_crystal_F_000 952
_exptl_crystal_size_max 0.235
_exptl_crystal_size_mid 0.141
_exptl_crystal_size_min 0.062
_refine_diff_density_max 0.222
_refine_diff_density_min -0.242
_refine_diff_density_rms 0.052
_refine_ls_abs_structure_details
;
 Flack x determined using 934 quotients [(I+)-(I-)]/[(I+)+(I-)]
 (Parsons and Flack (2004), Acta Cryst. A60, s61).
;
_refine_ls_abs_structure_Flack -0.4(10)
_refine_ls_extinction_coef 0.0018(6)
_refine_ls_extinction_expression Fc^*^=kFc[1+0.001xFc^2^\l^3^/sin(2\q)]^-1/4^
_refine_ls_extinction_method SHELXL
_refine_ls_goodness_of_fit_ref 0.992
_refine_ls_hydrogen_treatment constr
_refine_ls_matrix_type full
_refine_ls_number_parameters 318
_refine_ls_number_reflns 4741
_refine_ls_number_restraints 2
_refine_ls_restrained_S_all 0.992
_refine_ls_R_factor_all 0.1105
_refine_ls_R_factor_gt 0.0632
_refine_ls_shift/su_max 0.000
_refine_ls_shift/su_mean 0.000
_refine_ls_structure_factor_coef Fsqd
_refine_ls_weighting_details 'w=1/[\s^2^(Fo^2^)+(0.0745P)^2^] where P=(Fo^2^+2Fc^2^)/3'
_refine_ls_weighting_scheme calc
_refine_ls_wR_factor_gt 0.1376
_refine_ls_wR_factor_ref 0.1727
_reflns_Friedel_coverage 0.692
_reflns_Friedel_fraction_full 0.809
_reflns_Friedel_fraction_max 0.610
_reflns_number_gt 2799
_reflns_number_total 4741
_reflns_threshold_expression 'I > 2\s(I)'
_cod_data_source_file suppl_ncrs-2016-0108_suppl.cif
_cod_data_source_block bmk1601b
_cod_original_sg_symbol_H-M 'C c'
_cod_database_code 8106417
_shelx_space_group_comment
;
The symmetry employed for this shelxl refinement is uniquely defined
by the following loop, which should always be used as a source of
symmetry information in preference to the above space-group names.
They are only intended as comments.
;
_shelx_estimated_absorpt_t_min 0.979
_shelx_estimated_absorpt_t_max 0.994
_shelxl_version_number 2013-4

loop_
_space_group_symop_operation_xyz
'x, y, z'
'x, -y, z+1/2'
'x+1/2, y+1/2, z'
'x+1/2, -y+1/2, z+1/2'

loop_
_atom_site_label
_atom_site_type_symbol
_atom_site_fract_x
_atom_site_fract_y
_atom_site_fract_z
_atom_site_U_iso_or_equiv
_atom_site_adp_type
_atom_site_occupancy
_atom_site_site_symmetry_order
_atom_site_calc_flag
_atom_site_refinement_flags_posn
_atom_site_refinement_flags_adp
_atom_site_refinement_flags_occupancy
_atom_site_disorder_assembly
_atom_site_disorder_group
C1 C -0.0237(4) 0.9349(2) 0.9453(7) 0.0430(12) Uani 1 1 d . . . . .
C2 C -0.1021(4) 0.9607(2) 1.0272(8) 0.0474(13) Uani 1 1 d . . . . .
H2 H -0.0944 0.9933 1.1138 0.057 Uiso 1 1 calc R U . . .
C3 C -0.1926(4) 0.9380(3) 0.9798(8) 0.0528(14) Uani 1 1 d . . . . .
H3 H -0.2474 0.9561 1.0320 0.063 Uiso 1 1 calc R U . . .
C4 C -0.2037(4) 0.8899(3) 0.8585(8) 0.0531(14) Uani 1 1 d . . . . .
H4 H -0.2655 0.8737 0.8313 0.064 Uiso 1 1 calc R U . . .
C5 C -0.1244(4) 0.8652(3) 0.7764(8) 0.0528(14) Uani 1 1 d . . . . .
H5 H -0.1321 0.8325 0.6907 0.063 Uiso 1 1 calc R U . . .
C6 C -0.0333(4) 0.8880(2) 0.8180(8) 0.0437(12) Uani 1 1 d . . . . .
H6 H 0.0211 0.8716 0.7599 0.052 Uiso 1 1 calc R U . . .
C7 C 0.1548(3) 0.9314(2) 1.0301(7) 0.0383(11) Uani 1 1 d . . . . .
C8 C 0.1724(4) 0.8652(2) 1.0079(8) 0.0483(14) Uani 1 1 d . . . . .
H8A H 0.1899 0.8568 0.8790 0.072 Uiso 1 1 calc R U . . .
H8B H 0.1142 0.8425 1.0363 0.072 Uiso 1 1 calc R U . . .
H8C H 0.2246 0.8525 1.0936 0.072 Uiso 1 1 calc R U . . .
C9 C 0.2144(4) 0.9784(2) 1.0820(7) 0.0387(12) Uani 1 1 d . . . . .
C10 C 0.3140(3) 0.9782(2) 1.1439(7) 0.0374(12) Uani 1 1 d . . . . .
C11 C 0.3761(3) 1.0284(2) 1.1817(7) 0.0389(12) Uani 1 1 d . . . . .
C12 C 0.4621(4) 1.0022(2) 1.2426(8) 0.0399(12) Uani 1 1 d . . . . .
H12 H 0.5188 1.0233 1.2805 0.048 Uiso 1 1 calc R U . . .
C13 C 0.5175(4) 0.8961(2) 1.2926(7) 0.0417(12) Uani 1 1 d . . . . .
C14 C 0.6096(4) 0.9126(3) 1.3439(8) 0.0502(14) Uani 1 1 d . . . . .
H14 H 0.6283 0.9542 1.3431 0.060 Uiso 1 1 calc R U . . .
C15 C 0.6745(4) 0.8678(3) 1.3967(9) 0.0581(16) Uani 1 1 d . . . . .
H15 H 0.7385 0.8790 1.4288 0.070 Uiso 1 1 calc R U . . .
C16 C 0.6485(5) 0.8075(3) 1.4036(9) 0.0577(16) Uani 1 1 d . . . . .
H16 H 0.6933 0.7773 1.4436 0.069 Uiso 1 1 calc R U . . .
C17 C 0.5561(5) 0.7917(2) 1.3515(8) 0.0561(16) Uani 1 1 d . . . . .
H17 H 0.5376 0.7501 1.3533 0.067 Uiso 1 1 calc R U . . .
C18 C 0.4900(4) 0.8354(2) 1.2966(7) 0.0476(13) Uani 1 1 d . . . . .
H18 H 0.4263 0.8240 1.2621 0.057 Uiso 1 1 calc R U . . .
C19 C 0.3530(4) 1.0923(2) 1.1649(7) 0.0408(12) Uani 1 1 d . . . . .
H19 H 0.2915 1.1003 1.1104 0.049 Uiso 1 1 calc R U . . .
C20 C 0.4026(4) 1.1424(2) 1.2121(7) 0.0394(11) Uani 1 1 d . . . . .
C21 C 0.4989(3) 1.1526(2) 1.3031(7) 0.0412(12) Uani 1 1 d . . . . .
C22 C 0.5094(4) 1.2192(2) 1.3298(7) 0.0390(11) Uani 1 1 d . . . . .
C23 C 0.4292(4) 1.2493(2) 1.2601(7) 0.0390(11) Uani 1 1 d . . . . .
C24 C 0.3597(4) 1.2036(2) 1.1826(7) 0.0443(13) Uani 1 1 d . . . . .
C25 C 0.5853(4) 1.2511(2) 1.4106(7) 0.0444(13) Uani 1 1 d . . . . .
H25 H 0.6409 1.2307 1.4578 0.053 Uiso 1 1 calc R U . . .
C26 C 0.5771(4) 1.3141(2) 1.4199(7) 0.0460(13) Uani 1 1 d . . . . .
H26 H 0.6279 1.3372 1.4752 0.055 Uiso 1 1 calc R U . . .
C27 C 0.4954(4) 1.3440(2) 1.3493(8) 0.0469(12) Uani 1 1 d . . . . .
H27 H 0.4916 1.3872 1.3573 0.056 Uiso 1 1 calc R U . . .
C28 C 0.4199(4) 1.3117(2) 1.2680(7) 0.0438(12) Uani 1 1 d . . . . .
H28 H 0.3642 1.3317 1.2198 0.053 Uiso 1 1 calc R U . . .
N1 N 0.0691(3) 0.95903(17) 0.9929(6) 0.0383(9) Uani 1 1 d . . . . .
N2 N 0.0761(3) 1.02063(17) 1.0209(7) 0.0453(11) Uani 1 1 d . . . . .
N3 N 0.1639(3) 1.03202(18) 1.0733(6) 0.0449(11) Uani 1 1 d . . . . .
N4 N 0.3586(3) 0.92532(19) 1.1781(6) 0.0418(10) Uani 1 1 d . . . . .
N5 N 0.4501(3) 0.94175(18) 1.2379(6) 0.0398(10) Uani 1 1 d . . . . .
O1 O 0.2820(3) 1.21425(16) 1.1088(6) 0.0586(11) Uani 1 1 d . . . . .
O2 O 0.5588(3) 1.11419(15) 1.3481(5) 0.0473(9) Uani 1 1 d . . . . .

loop_
_atom_site_aniso_label
_atom_site_aniso_U_11
_atom_site_aniso_U_22
_atom_site_aniso_U_33
_atom_site_aniso_U_23
_atom_site_aniso_U_13
_atom_site_aniso_U_12
C1 0.044(3) 0.047(3) 0.038(3) 0.003(2) -0.005(2) 0.000(2)
C2 0.050(3) 0.050(3) 0.042(3) 0.000(2) -0.003(2) -0.002(2)
C3 0.042(3) 0.066(4) 0.051(4) 0.004(3) 0.000(3) 0.006(3)
C4 0.045(3) 0.063(3) 0.051(4) 0.003(3) -0.006(3) -0.006(3)
C5 0.056(3) 0.056(3) 0.046(4) -0.001(3) -0.008(3) -0.008(3)
C6 0.043(3) 0.047(3) 0.041(3) -0.001(2) -0.004(2) 0.001(2)
C7 0.039(3) 0.039(3) 0.036(3) 0.000(2) 0.002(2) 0.001(2)
C8 0.046(3) 0.044(3) 0.055(4) 0.000(2) -0.004(3) 0.001(2)
C9 0.047(3) 0.036(3) 0.033(3) 0.001(2) 0.000(2) 0.001(2)
C10 0.040(3) 0.040(3) 0.032(3) 0.000(2) -0.001(2) 0.000(2)
C11 0.041(3) 0.046(3) 0.030(3) -0.001(2) -0.004(2) 0.002(2)
C12 0.041(3) 0.042(3) 0.036(3) -0.001(2) -0.003(2) 0.001(2)
C13 0.044(3) 0.049(3) 0.032(3) -0.002(2) -0.001(2) 0.011(2)
C14 0.045(3) 0.054(3) 0.051(4) 0.001(3) -0.005(3) 0.010(3)
C15 0.053(3) 0.072(4) 0.049(4) 0.004(3) -0.005(3) 0.015(3)
C16 0.061(4) 0.063(4) 0.049(4) 0.004(3) 0.003(3) 0.021(3)
C17 0.081(4) 0.047(3) 0.041(3) 0.004(3) 0.005(3) 0.019(3)
C18 0.058(3) 0.047(3) 0.038(3) 0.001(2) 0.000(2) 0.005(3)
C19 0.043(3) 0.043(3) 0.036(3) 0.003(2) -0.001(2) 0.000(2)
C20 0.045(3) 0.038(3) 0.035(3) -0.001(2) -0.001(2) -0.001(2)
C21 0.040(3) 0.050(3) 0.034(3) 0.003(2) 0.000(2) 0.005(2)
C22 0.039(3) 0.045(3) 0.033(3) -0.002(2) -0.002(2) -0.001(2)
C23 0.042(3) 0.041(3) 0.034(3) 0.000(2) -0.002(2) 0.000(2)
C24 0.047(3) 0.048(3) 0.037(3) 0.000(2) -0.005(2) -0.003(2)
C25 0.044(3) 0.051(3) 0.038(3) -0.002(2) -0.003(2) -0.005(3)
C26 0.047(3) 0.051(3) 0.039(3) -0.005(2) -0.004(2) -0.004(2)
C27 0.057(3) 0.045(3) 0.039(3) -0.002(2) 0.000(2) -0.003(3)
C28 0.045(3) 0.044(3) 0.042(3) -0.001(2) -0.003(2) -0.001(2)
N1 0.041(2) 0.039(2) 0.034(2) -0.0004(19) -0.0032(18) 0.0008(19)
N2 0.049(3) 0.037(2) 0.049(3) 0.000(2) -0.007(2) 0.002(2)
N3 0.041(2) 0.048(2) 0.046(3) 0.000(2) -0.005(2) 0.001(2)
N4 0.043(2) 0.044(2) 0.038(3) -0.0011(19) -0.0028(19) 0.0002(19)
N5 0.040(2) 0.044(2) 0.036(2) -0.0017(19) -0.0036(18) 0.0022(19)
O1 0.051(2) 0.049(2) 0.074(3) 0.000(2) -0.023(2) 0.0024(18)
O2 0.047(2) 0.046(2) 0.048(2) 0.0003(17) -0.0071(17) 0.0051(17)

loop_
_atom_type_symbol
_atom_type_description
_atom_type_scat_dispersion_real
_atom_type_scat_dispersion_imag
_atom_type_scat_source
C C 0.0033 0.0016 'International Tables Vol C Tables 4.2.6.8 and 6.1.1.4'
H H 0.0000 0.0000 'International Tables Vol C Tables 4.2.6.8 and 6.1.1.4'
N N 0.0061 0.0033 'International Tables Vol C Tables 4.2.6.8 and 6.1.1.4'
O O 0.0106 0.0060 'International Tables Vol C Tables 4.2.6.8 and 6.1.1.4'

loop_
_geom_angle_atom_site_label_1
_geom_angle_atom_site_label_2
_geom_angle_atom_site_label_3
_geom_angle
_geom_angle_site_symmetry_1
_geom_angle_site_symmetry_3
C6 C1 C2 121.6(5) . .
C6 C1 N1 120.2(4) . .
C2 C1 N1 118.1(5) . .
C1 C2 C3 118.5(5) . .
C1 C2 H2 120.7 . .
C3 C2 H2 120.7 . .
C4 C3 C2 120.9(5) . .
C4 C3 H3 119.6 . .
C2 C3 H3 119.6 . .
C3 C4 C5 119.6(5) . .
C3 C4 H4 120.2 . .
C5 C4 H4 120.2 . .
C4 C5 C6 120.6(5) . .
C4 C5 H5 119.7 . .
C6 C5 H5 119.7 . .
C1 C6 C5 118.7(5) . .
C1 C6 H6 120.7 . .
C5 C6 H6 120.7 . .
N1 C7 C9 104.0(4) . .
N1 C7 C8 124.3(5) . .
C9 C7 C8 131.7(5) . .
C7 C8 H8A 109.5 . .
C7 C8 H8B 109.5 . .
H8A C8 H8B 109.5 . .
C7 C8 H8C 109.5 . .
H8A C8 H8C 109.5 . .
H8B C8 H8C 109.5 . .
C7 C9 N3 109.0(5) . .
C7 C9 C10 130.7(4) . .
N3 C9 C10 120.3(4) . .
N4 C10 C11 111.0(4) . .
N4 C10 C9 119.8(4) . .
C11 C10 C9 129.2(4) . .
C12 C11 C10 104.9(4) . .
C12 C11 C19 128.0(5) . .
C10 C11 C19 127.1(5) . .
N5 C12 C11 107.1(5) . .
N5 C12 H12 126.4 . .
C11 C12 H12 126.4 . .
C14 C13 C18 120.4(5) . .
C14 C13 N5 119.6(5) . .
C18 C13 N5 120.1(5) . .
C13 C14 C15 119.1(5) . .
C13 C14 H14 120.5 . .
C15 C14 H14 120.5 . .
C16 C15 C14 121.5(6) . .
C16 C15 H15 119.2 . .
C14 C15 H15 119.2 . .
C15 C16 C17 118.6(5) . .
C15 C16 H16 120.7 . .
C17 C16 H16 120.7 . .
C16 C17 C18 121.1(5) . .
C16 C17 H17 119.5 . .
C18 C17 H17 119.5 . .
C17 C18 C13 119.3(6) . .
C17 C18 H18 120.4 . .
C13 C18 H18 120.4 . .
C20 C19 C11 131.6(5) . .
C20 C19 H19 114.2 . .
C11 C19 H19 114.2 . .
C19 C20 C24 120.2(5) . .
C19 C20 C21 133.3(5) . .
C24 C20 C21 106.4(4) . .
O2 C21 C22 125.6(5) . .
O2 C21 C20 127.7(5) . .
C22 C21 C20 106.7(4) . .
C23 C22 C25 120.9(5) . .
C23 C22 C21 110.4(4) . .
C25 C22 C21 128.7(5) . .
C28 C23 C22 122.5(5) . .
C28 C23 C24 128.5(5) . .
C22 C23 C24 109.0(4) . .
O1 C24 C20 126.1(5) . .
O1 C24 C23 126.5(5) . .
C20 C24 C23 107.5(5) . .
C22 C25 C26 117.3(5) . .
C22 C25 H25 121.3 . .
C26 C25 H25 121.3 . .
C25 C26 C27 121.3(5) . .
C25 C26 H26 119.4 . .
C27 C26 H26 119.4 . .
C28 C27 C26 120.9(5) . .
C28 C27 H27 119.6 . .
C26 C27 H27 119.6 . .
C23 C28 C27 117.1(5) . .
C23 C28 H28 121.4 . .
C27 C28 H28 121.4 . .
C7 N1 N2 110.7(4) . .
C7 N1 C1 131.7(4) . .
N2 N1 C1 117.4(4) . .
N3 N2 N1 107.2(4) . .
N2 N3 C9 109.2(4) . .
C10 N4 N5 104.6(4) . .
C12 N5 N4 112.4(4) . .
C12 N5 C13 127.6(5) . .
N4 N5 C13 120.0(4) . .

loop_
_geom_bond_atom_site_label_1
_geom_bond_atom_site_label_2
_geom_bond_distance
_geom_bond_site_symmetry_2
C1 C6 1.379(7) .
C1 C2 1.382(7) .
C1 N1 1.433(6) .
C2 C3 1.393(7) .
C2 H2 0.9500 .
C3 C4 1.374(8) .
C3 H3 0.9500 .
C4 C5 1.383(7) .
C4 H4 0.9500 .
C5 C6 1.392(7) .
C5 H5 0.9500 .
C6 H6 0.9500 .
C7 N1 1.363(6) .
C7 C9 1.371(7) .
C7 C8 1.483(7) .
C8 H8A 0.9800 .
C8 H8B 0.9800 .
C8 H8C 0.9800 .
C9 N3 1.375(6) .
C9 C10 1.448(7) .
C10 N4 1.337(6) .
C10 C11 1.424(7) .
C11 C12 1.392(7) .
C11 C19 1.445(7) .
C12 N5 1.339(6) .
C12 H12 0.9500 .
C13 C14 1.378(7) .
C13 C18 1.387(7) .
C13 N5 1.423(6) .
C14 C15 1.383(8) .
C14 H14 0.9500 .
C15 C16 1.375(8) .
C15 H15 0.9500 .
C16 C17 1.379(9) .
C16 H16 0.9500 .
C17 C18 1.381(8) .
C17 H17 0.9500 .
C18 H18 0.9500 .
C19 C20 1.338(7) .
C19 H19 0.9500 .
C20 C24 1.483(7) .
C20 C21 1.496(7) .
C21 O2 1.224(6) .
C21 C22 1.482(7) .
C22 C23 1.382(7) .
C22 C25 1.383(7) .
C23 C28 1.378(7) .
C23 C24 1.492(7) .
C24 O1 1.217(6) .
C25 C26 1.389(8) .
C25 H25 0.9500 .
C26 C27 1.400(8) .
C26 H26 0.9500 .
C27 C28 1.386(8) .
C27 H27 0.9500 .
C28 H28 0.9500 .
N1 N2 1.370(5) .
N2 N3 1.298(6) .
N4 N5 1.384(6) .
